data_1515319
loop_
_publ_author_name
'Jesorka, Aldo'
'Holzwarth, Alfred R.'
'Eichh\"ofer, Andreas'
'Reddy, Chilla Malla'
'Kinoshita, Yusuke'
'Tamiaki, Hitoshi'
'Katterle, Martin'
'Naubron, Jean-Val\`ere'
'Balaban, Teodor Silviu'

_publ_section_title
;
 Water coordinated zinc dioxo-chlorin and porphyrin self-assemblies as
 chlorosomal mimics: variability of supramolecular interactions.
;
_journal_issue 6
_journal_name_full
'Photochemical &amp; photobiological sciences : Official journal of the European Photochemistry Association and the European Society for Photobiology'
_journal_page_first 1069
_journal_page_last 1080
_journal_paper_doi 10.1039/c2pp25016k
_journal_volume 11
_journal_year 2012
_chemical_formula_sum 'C52 H58 N4 O3 Zn'
_chemical_formula_weight 852.39
_chemical_name_systematic
;
?
;
_space_group_IT_number 2
_symmetry_cell_setting triclinic
_symmetry_space_group_name_Hall '-P 1'
_symmetry_space_group_name_H-M 'P -1'
_atom_sites_solution_hydrogens geom
_atom_sites_solution_primary direct
_atom_sites_solution_secondary difmap
_audit_creation_method SHELXL-97
_cell_angle_alpha 81.67(3)
_cell_angle_beta 85.68(3)
_cell_angle_gamma 77.22(3)
_cell_formula_units_Z 2
_cell_length_a 8.4036(17)
_cell_length_b 15.247(3)
_cell_length_c 19.754(4)
_cell_measurement_reflns_used 10883
_cell_measurement_temperature 150(2)
_cell_measurement_theta_max 26.08
_cell_measurement_theta_min 1.17
_cell_volume 2439.9(9)
_computing_cell_refinement 'STOE X-AREA'
_computing_data_collection 'STOE X-AREA'
_computing_data_reduction 'STOE X-RED'
_computing_structure_refinement 'SHELXL-97 (Sheldrick, 1997)'
_computing_structure_solution 'SHELXS-97 (Sheldrick, 1990)'
_diffrn_ambient_temperature 150(2)
_diffrn_detector 'image plate (34 cm diameter)'
_diffrn_detector_area_resol_mean 6.67
_diffrn_detector_type STOE
_diffrn_measured_fraction_theta_full 0.928
_diffrn_measured_fraction_theta_max 0.928
_diffrn_measurement_device '2-circle goniometer'
_diffrn_measurement_device_type 'STOE IPDS 2'
_diffrn_radiation_monochromator silicon
_diffrn_radiation_source synchrotron
_diffrn_radiation_type synchrotron
_diffrn_radiation_wavelength 0.70000
_diffrn_reflns_av_R_equivalents 0.1304
_diffrn_reflns_av_sigmaI/netI 0.1631
_diffrn_reflns_limit_h_max 9
_diffrn_reflns_limit_h_min -9
_diffrn_reflns_limit_k_max 15
_diffrn_reflns_limit_k_min -16
_diffrn_reflns_limit_l_max 21
_diffrn_reflns_limit_l_min -21
_diffrn_reflns_number 11781
_diffrn_reflns_theta_full 22.63
_diffrn_reflns_theta_max 22.63
_diffrn_reflns_theta_min 1.04
_exptl_absorpt_coefficient_mu 0.769
_exptl_absorpt_correction_type none
_exptl_crystal_colour dark-red
_exptl_crystal_density_diffrn 1.160
_exptl_crystal_density_method 'not measured'
_exptl_crystal_description needle
_exptl_crystal_F_000 904
_exptl_crystal_size_max 0.08
_exptl_crystal_size_mid 0.02
_exptl_crystal_size_min 0.02
_platon_squeeze_details
;
;
_refine_diff_density_max 0.737
_refine_diff_density_min -0.609
_refine_diff_density_rms 0.080
_refine_ls_extinction_method none
_refine_ls_goodness_of_fit_ref 1.067
_refine_ls_hydrogen_treatment mixed
_refine_ls_matrix_type full
_refine_ls_number_parameters 541
_refine_ls_number_reflns 6010
_refine_ls_number_restraints 4
_refine_ls_restrained_S_all 1.067
_refine_ls_R_factor_all 0.1596
_refine_ls_R_factor_gt 0.1021
_refine_ls_shift/su_max 0.000
_refine_ls_shift/su_mean 0.000
_refine_ls_structure_factor_coef Fsqd
_refine_ls_weighting_details 'calc w=1/[\s^2^(Fo^2^)+(0.1000P)^2^+0.0000P] where P=(Fo^2^+2Fc^2^)/3'
_refine_ls_weighting_scheme calc
_refine_ls_wR_factor_gt 0.2238
_refine_ls_wR_factor_ref 0.2523
_reflns_number_gt 3286
_reflns_number_total 6010
_reflns_threshold_expression >2sigma(I)
_cod_data_source_file c2pp25016k.txt
_cod_data_source_block 6
_cod_original_cell_volume 2439.9(8)
_cod_database_code 1515319

loop_
_symmetry_equiv_pos_as_xyz
'x, y, z'
'-x, -y, -z'

loop_
_atom_site_label
_atom_site_type_symbol
_atom_site_fract_x
_atom_site_fract_y
_atom_site_fract_z
_atom_site_U_iso_or_equiv
_atom_site_adp_type
_atom_site_occupancy
_atom_site_symmetry_multiplicity
_atom_site_calc_flag
_atom_site_refinement_flags
_atom_site_disorder_assembly
_atom_site_disorder_group
Zn1 Zn 0.36970(15) 0.28106(7) 0.54713(6) 0.0616(4) Uani 1 1 d D . .
O1 O 0.2642(8) -0.0867(4) 0.5133(3) 0.0619(18) Uani 1 1 d . . .
O2 O 0.1581(9) 0.6842(4) 0.4471(4) 0.085(2) Uani 1 1 d . . .
O3 O 0.5978(8) 0.2658(4) 0.4931(4) 0.0676(19) Uani 1 1 d D . .
H3A H 0.693(6) 0.269(4) 0.517(4) 0.04(2) Uiso 1 1 d D . .
H3B H 0.661(13) 0.207(5) 0.490(9) 0.24(9) Uiso 1 1 d D . .
N1 N 0.4350(10) 0.1791(5) 0.6275(5) 0.065(2) Uani 1 1 d . . .
N2 N 0.2614(10) 0.1963(5) 0.5003(4) 0.059(2) Uani 1 1 d . . .
N3 N 0.2390(9) 0.3890(4) 0.4853(4) 0.057(2) Uani 1 1 d . . .
N4 N 0.4084(9) 0.3686(5) 0.6134(4) 0.057(2) Uani 1 1 d . . .
C1 C 0.4279(12) 0.0897(6) 0.6269(5) 0.056(3) Uani 1 1 d . . .
C2 C 0.3618(11) 0.0557(6) 0.5757(4) 0.052(2) Uani 1 1 d . . .
H2 H 0.3704 -0.0081 0.5814 0.062 Uiso 1 1 calc R . .
C3 C 0.2866(11) 0.1032(6) 0.5185(5) 0.052(3) Uani 1 1 d . . .
C4 C 0.2151(12) 0.0668(7) 0.4666(5) 0.060(3) Uani 1 1 d . . .
C5 C 0.1564(14) 0.1356(8) 0.4201(6) 0.067(3) Uani 1 1 d . . .
H5 H 1.106(7) 0.145(4) 0.383(3) 0.001(16) Uiso 1 1 d . . .
C6 C 0.1815(14) 0.2182(6) 0.4423(5) 0.066(3) Uani 1 1 d . . .
C7 C 0.1223(12) 0.3052(6) 0.4072(5) 0.055(2) Uani 1 1 d . . .
C8 C 0.1476(11) 0.3882(6) 0.4310(5) 0.055(2) Uani 1 1 d . . .
C9 C 0.0796(13) 0.4769(6) 0.3963(5) 0.063(3) Uani 1 1 d . . .
H9 H 0.0128 0.4930 0.3578 0.076 Uiso 1 1 calc R . .
C10 C 0.1373(12) 0.5326(6) 0.4339(5) 0.059(3) Uani 1 1 d . . .
C11 C 0.2318(13) 0.4814(6) 0.4863(6) 0.065(3) Uani 1 1 d . . .
C12 C 0.3083(12) 0.5112(7) 0.5388(5) 0.062(3) Uani 1 1 d . . .
H12 H 0.3033 0.5746 0.5341 0.074 Uiso 1 1 calc R . .
C13 C 0.3855(14) 0.4629(6) 0.5933(6) 0.069(3) Uani 1 1 d . . .
C14 C 0.4517(13) 0.5002(7) 0.6432(6) 0.073(3) Uani 1 1 d . . .
H14 H 0.4486 0.5629 0.6430 0.087 Uiso 1 1 calc R . .
C15 C 0.5191(12) 0.4339(7) 0.6904(6) 0.067(3) Uani 1 1 d . . .
H15 H 0.5751 0.4399 0.7290 0.080 Uiso 1 1 calc R . .
C16 C 0.4887(12) 0.3471(6) 0.6705(5) 0.058(3) Uani 1 1 d . . .
C17 C 0.5375(13) 0.2613(6) 0.7079(6) 0.070(3) Uani 1 1 d . . .
C18 C 0.5083(12) 0.1805(6) 0.6854(5) 0.055(2) Uani 1 1 d . . .
C19 C 0.5498(13) 0.0917(6) 0.7255(5) 0.060(3) Uani 1 1 d . . .
H19 H 0.5984 0.0752 0.7687 0.072 Uiso 1 1 calc R . .
C20 C 0.5006(11) 0.0376(7) 0.6847(5) 0.064(3) Uani 1 1 d . . .
H20 H 0.5143 -0.0264 0.6947 0.076 Uiso 1 1 calc R . .
C21 C 0.2080(12) -0.0323(7) 0.4679(5) 0.055(3) Uani 1 1 d . . .
C22 C 0.1238(13) -0.0535(7) 0.4082(5) 0.078(3) Uani 1 1 d . . .
H22A H 0.1259 -0.1186 0.4134 0.117 Uiso 1 1 calc R . .
H22B H 0.1813 -0.0359 0.3650 0.117 Uiso 1 1 calc R . .
H22C H 0.0103 -0.0194 0.4079 0.117 Uiso 1 1 calc R . .
C23 C 0.0372(11) 0.3196(6) 0.3438(5) 0.055(3) Uani 1 1 d . . .
C24 C -0.1000(12) 0.2813(6) 0.3372(5) 0.056(3) Uani 1 1 d . A .
H24 H -0.1412 0.2484 0.3766 0.067 Uiso 1 1 calc R . .
C25 C -0.1749(12) 0.2896(6) 0.2771(6) 0.059(3) Uani 1 1 d . . .
C26 C -0.1202(13) 0.3408(6) 0.2212(5) 0.061(3) Uani 1 1 d . A .
H26 H -0.1720 0.3466 0.1792 0.074 Uiso 1 1 calc R . .
C27 C 0.0073(13) 0.3843(7) 0.2230(6) 0.071(3) Uani 1 1 d . . .
C28 C 0.0892(13) 0.3701(6) 0.2837(5) 0.065(3) Uani 1 1 d . A .
H28 H 0.1829 0.3950 0.2847 0.078 Uiso 1 1 calc R . .
C29 C -0.273(3) 0.2246(14) 0.2760(10) 0.054(5) Uiso 0.50 1 d P A 1
C29A C -0.348(3) 0.2559(14) 0.2623(10) 0.053(5) Uiso 0.50 1 d P A 2
C30 C -0.444(3) 0.2491(18) 0.3129(14) 0.080(8) Uiso 0.50 1 d P A 1
H30A H -0.5045 0.2017 0.3102 0.120 Uiso 0.50 1 calc PR A 1
H30B H -0.5047 0.3073 0.2907 0.120 Uiso 0.50 1 calc PR A 1
H30C H -0.4309 0.2538 0.3610 0.120 Uiso 0.50 1 calc PR A 1
C30A C -0.408(3) 0.2166(17) 0.3344(12) 0.073(7) Uiso 0.50 1 d P A 2
H30D H -0.3206 0.1685 0.3550 0.109 Uiso 0.50 1 calc PR A 2
H30E H -0.5038 0.1916 0.3300 0.109 Uiso 0.50 1 calc PR A 2
H30F H -0.4370 0.2650 0.3637 0.109 Uiso 0.50 1 calc PR A 2
C31 C -0.319(3) 0.2132(17) 0.1993(11) 0.070(7) Uiso 0.50 1 d P A 1
H31A H -0.3911 0.1699 0.2028 0.104 Uiso 0.50 1 calc PR A 1
H31B H -0.2191 0.1907 0.1726 0.104 Uiso 0.50 1 calc PR A 1
H31C H -0.3754 0.2721 0.1764 0.104 Uiso 0.50 1 calc PR A 1
C31A C -0.472(2) 0.3283(13) 0.2304(10) 0.067(5) Uiso 0.50 1 d P A 2
H31D H -0.5085 0.3744 0.2612 0.100 Uiso 0.50 1 calc PR A 2
H31E H -0.5652 0.3036 0.2209 0.100 Uiso 0.50 1 calc PR A 2
H31F H -0.4272 0.3559 0.1874 0.100 Uiso 0.50 1 calc PR A 2
C32 C -0.204(3) 0.1217(14) 0.3020(11) 0.081(6) Uiso 0.50 1 d P A 1
H32A H -0.2889 0.0872 0.3002 0.121 Uiso 0.50 1 calc PR A 1
H32B H -0.1708 0.1154 0.3492 0.121 Uiso 0.50 1 calc PR A 1
H32C H -0.1094 0.0982 0.2726 0.121 Uiso 0.50 1 calc PR A 1
C32A C -0.283(3) 0.1817(18) 0.2252(15) 0.091(9) Uiso 0.50 1 d P A 2
H32D H -0.2020 0.1369 0.2525 0.136 Uiso 0.50 1 calc PR A 2
H32E H -0.2300 0.2036 0.1820 0.136 Uiso 0.50 1 calc PR A 2
H32F H -0.3711 0.1536 0.2155 0.136 Uiso 0.50 1 calc PR A 2
C33 C 0.085(4) 0.430(2) 0.1566(17) 0.092(10) Uiso 0.50 1 d P A 1
C33A C 0.035(3) 0.4615(18) 0.1674(11) 0.060(6) Uiso 0.50 1 d P A 2
C34 C 0.271(3) 0.3972(14) 0.1467(11) 0.077(6) Uiso 0.50 1 d P A 1
H34A H 0.3237 0.4013 0.1883 0.115 Uiso 0.50 1 calc PR A 1
H34B H 0.3116 0.4354 0.1080 0.115 Uiso 0.50 1 calc PR A 1
H34C H 0.2954 0.3341 0.1373 0.115 Uiso 0.50 1 calc PR A 1
C34A C 0.134(2) 0.5235(12) 0.1884(10) 0.057(5) Uiso 0.50 1 d P A 2
H34D H 0.0775 0.5534 0.2268 0.085 Uiso 0.50 1 calc PR A 2
H34E H 0.1487 0.5695 0.1496 0.085 Uiso 0.50 1 calc PR A 2
H34F H 0.2417 0.4879 0.2024 0.085 Uiso 0.50 1 calc PR A 2
C35 C 0.008(3) 0.4262(18) 0.0886(13) 0.099(8) Uiso 0.50 1 d P A 1
H35A H -0.1104 0.4480 0.0929 0.148 Uiso 0.50 1 calc PR A 1
H35B H 0.0327 0.3635 0.0783 0.148 Uiso 0.50 1 calc PR A 1
H35C H 0.0536 0.4647 0.0514 0.148 Uiso 0.50 1 calc PR A 1
C35A C 0.126(3) 0.4112(17) 0.1114(15) 0.093(8) Uiso 0.50 1 d P A 2
H35D H 0.0616 0.3702 0.0987 0.139 Uiso 0.50 1 calc PR A 2
H35E H 0.2315 0.3760 0.1275 0.139 Uiso 0.50 1 calc PR A 2
H35F H 0.1436 0.4547 0.0714 0.139 Uiso 0.50 1 calc PR A 2
C36 C 0.033(3) 0.5334(17) 0.1645(13) 0.085(7) Uiso 0.50 1 d P A 1
H36A H 0.0763 0.5443 0.2065 0.128 Uiso 0.50 1 calc PR A 1
H36B H -0.0867 0.5515 0.1671 0.128 Uiso 0.50 1 calc PR A 1
H36C H 0.0760 0.5691 0.1249 0.128 Uiso 0.50 1 calc PR A 1
C36A C -0.131(4) 0.523(2) 0.1429(15) 0.127(10) Uiso 0.50 1 d P A 2
H36D H -0.1871 0.5550 0.1805 0.190 Uiso 0.50 1 calc PR A 2
H36E H -0.1998 0.4855 0.1288 0.190 Uiso 0.50 1 calc PR A 2
H36F H -0.1100 0.5676 0.1040 0.190 Uiso 0.50 1 calc PR A 2
C37 C 0.0994(13) 0.6373(6) 0.4159(6) 0.069(3) Uani 1 1 d . . .
C38 C -0.0041(13) 0.6738(6) 0.3571(6) 0.073(3) Uani 1 1 d . . .
H38A H -0.0225 0.7402 0.3504 0.109 Uiso 1 1 calc R . .
H38B H -0.1092 0.6555 0.3660 0.109 Uiso 1 1 calc R . .
H38C H 0.0505 0.6502 0.3158 0.109 Uiso 1 1 calc R . .
C39 C 0.6264(14) 0.2481(6) 0.7716(6) 0.069(3) Uani 1 1 d . . .
C40 C 0.7877(13) 0.1974(6) 0.7768(5) 0.064(3) Uani 1 1 d . . .
H40 H 0.8387 0.1713 0.7377 0.077 Uiso 1 1 calc R . .
C41 C 0.8762(13) 0.1832(7) 0.8344(6) 0.068(3) Uani 1 1 d . . .
C42 C 0.7955(18) 0.2237(9) 0.8914(6) 0.095(4) Uani 1 1 d . B .
H42 H 0.8516 0.2155 0.9326 0.114 Uiso 1 1 calc R . .
C43 C 0.637(2) 0.2750(9) 0.8887(7) 0.095(4) Uani 1 1 d . . .
C44 C 0.5530(16) 0.2895(7) 0.8295(7) 0.089(4) Uani 1 1 d . B .
H44 H 0.4465 0.3271 0.8273 0.107 Uiso 1 1 calc R . .
C45 C 1.0430(16) 0.1282(8) 0.8407(6) 0.087(4) Uani 1 1 d . . .
C46 C 1.1074(16) 0.0786(9) 0.7776(7) 0.117(5) Uani 1 1 d . . .
H46A H 1.0999 0.1229 0.7361 0.175 Uiso 1 1 calc R . .
H46B H 1.0412 0.0343 0.7733 0.175 Uiso 1 1 calc R . .
H46C H 1.2215 0.0472 0.7835 0.175 Uiso 1 1 calc R . .
C47 C 1.0595(19) 0.0576(11) 0.9021(8) 0.139(6) Uani 1 1 d . . .
H47A H 1.1724 0.0228 0.9037 0.208 Uiso 1 1 calc R . .
H47B H 0.9859 0.0166 0.8992 0.208 Uiso 1 1 calc R . .
H47C H 1.0308 0.0869 0.9436 0.208 Uiso 1 1 calc R . .
C48 C 1.1654(16) 0.1897(10) 0.8431(9) 0.128(6) Uani 1 1 d . . .
H48A H 1.1539 0.2362 0.8029 0.192 Uiso 1 1 calc R . .
H48B H 1.2769 0.1530 0.8431 0.192 Uiso 1 1 calc R . .
H48C H 1.1428 0.2191 0.8848 0.192 Uiso 1 1 calc R . .
C49 C 0.573(4) 0.3003(19) 0.9610(14) 0.088(8) Uiso 0.50 1 d P B 1
C49A C 0.512(3) 0.3389(17) 0.9435(11) 0.065(6) Uiso 0.50 1 d P B 2
C50 C 0.412(3) 0.2776(15) 0.9754(11) 0.067(6) Uiso 0.50 1 d P B 1
H50A H 0.3460 0.2985 0.9349 0.100 Uiso 0.50 1 calc PR B 1
H50B H 0.3565 0.3074 1.0141 0.100 Uiso 0.50 1 calc PR B 1
H50C H 0.4248 0.2117 0.9867 0.100 Uiso 0.50 1 calc PR B 1
C50A C 0.346(3) 0.3110(18) 0.9568(14) 0.091(8) Uiso 0.50 1 d P B 2
H50D H 0.3627 0.2470 0.9765 0.136 Uiso 0.50 1 calc PR B 2
H50E H 0.2907 0.3198 0.9135 0.136 Uiso 0.50 1 calc PR B 2
H50F H 0.2775 0.3486 0.9888 0.136 Uiso 0.50 1 calc PR B 2
C51 C 0.532(3) 0.4079(18) 0.9424(13) 0.084(7) Uiso 0.50 1 d P B 1
H51A H 0.4725 0.4246 0.8999 0.126 Uiso 0.50 1 calc PR B 1
H51B H 0.6332 0.4303 0.9362 0.126 Uiso 0.50 1 calc PR B 1
H51C H 0.4636 0.4351 0.9796 0.126 Uiso 0.50 1 calc PR B 1
C51A C 0.468(3) 0.4399(14) 0.9170(12) 0.069(6) Uiso 0.50 1 d P B 2
H51D H 0.5678 0.4633 0.9072 0.104 Uiso 0.50 1 calc PR B 2
H51E H 0.3993 0.4724 0.9518 0.104 Uiso 0.50 1 calc PR B 2
H51F H 0.4078 0.4490 0.8750 0.104 Uiso 0.50 1 calc PR B 2
C52 C 0.645(4) 0.277(2) 1.0199(16) 0.123(10) Uiso 0.50 1 d P B 1
H52A H 0.5758 0.3073 1.0554 0.185 Uiso 0.50 1 calc PR B 1
H52B H 0.7509 0.2939 1.0158 0.185 Uiso 0.50 1 calc PR B 1
H52C H 0.6607 0.2107 1.0326 0.185 Uiso 0.50 1 calc PR B 1
C52A C 0.645(3) 0.3328(19) 0.9969(14) 0.094(8) Uiso 0.50 1 d P B 2
H52D H 0.7289 0.3651 0.9759 0.140 Uiso 0.50 1 calc PR B 2
H52E H 0.6956 0.2690 1.0110 0.140 Uiso 0.50 1 calc PR B 2
H52F H 0.5937 0.3606 1.0371 0.140 Uiso 0.50 1 calc PR B 2

loop_
_atom_site_aniso_label
_atom_site_aniso_U_11
_atom_site_aniso_U_22
_atom_site_aniso_U_33
_atom_site_aniso_U_23
_atom_site_aniso_U_13
_atom_site_aniso_U_12
Zn1 0.0801(8) 0.0394(6) 0.0704(8) -0.0264(5) 0.0213(6) -0.0193(5)
O1 0.086(5) 0.042(4) 0.057(4) -0.016(3) -0.003(4) -0.004(4)
O2 0.088(5) 0.044(4) 0.130(7) -0.032(4) 0.016(5) -0.023(4)
O3 0.062(5) 0.059(4) 0.084(5) -0.029(4) 0.021(4) -0.014(4)
N1 0.071(5) 0.041(4) 0.092(7) -0.031(4) 0.016(5) -0.022(4)
N2 0.072(5) 0.036(4) 0.071(6) -0.021(4) 0.015(5) -0.012(4)
N3 0.066(5) 0.033(4) 0.078(6) -0.018(4) 0.009(5) -0.021(4)
N4 0.056(5) 0.041(4) 0.077(6) -0.018(4) -0.005(5) -0.006(4)
C1 0.064(6) 0.043(5) 0.060(6) -0.008(5) -0.008(5) -0.006(5)
C2 0.067(6) 0.050(5) 0.042(5) -0.020(5) 0.006(5) -0.014(5)
C3 0.064(6) 0.039(5) 0.059(6) -0.026(5) 0.020(5) -0.018(5)
C4 0.068(7) 0.055(6) 0.056(6) -0.012(5) 0.023(5) -0.017(5)
C5 0.081(8) 0.083(8) 0.046(7) -0.034(6) 0.000(6) -0.022(7)
C6 0.099(8) 0.044(6) 0.055(7) -0.015(5) 0.011(6) -0.015(6)
C7 0.060(6) 0.042(5) 0.057(6) 0.003(4) 0.007(5) -0.006(5)
C8 0.053(6) 0.034(5) 0.075(7) 0.002(5) -0.004(5) -0.010(5)
C9 0.084(7) 0.043(5) 0.069(6) -0.014(5) 0.016(6) -0.032(5)
C10 0.056(6) 0.051(6) 0.067(7) -0.011(5) 0.018(6) -0.013(5)
C11 0.070(7) 0.044(6) 0.089(8) -0.027(6) 0.017(6) -0.025(5)
C12 0.060(6) 0.060(6) 0.064(7) -0.024(6) 0.014(6) -0.005(5)
C13 0.090(8) 0.044(6) 0.085(8) -0.040(6) 0.030(7) -0.034(6)
C14 0.077(8) 0.038(5) 0.096(8) -0.006(6) 0.002(7) -0.002(5)
C15 0.064(7) 0.068(7) 0.078(7) -0.044(6) 0.003(6) -0.014(6)
C16 0.061(6) 0.045(6) 0.070(7) -0.017(5) 0.011(6) -0.018(5)
C17 0.080(8) 0.046(6) 0.075(7) -0.016(5) 0.030(6) -0.003(5)
C18 0.062(6) 0.051(6) 0.050(6) -0.007(5) 0.005(5) -0.013(5)
C19 0.096(8) 0.043(5) 0.046(5) -0.011(4) 0.007(5) -0.026(5)
C20 0.055(6) 0.049(6) 0.092(8) -0.033(6) 0.017(6) -0.014(5)
C21 0.063(6) 0.057(6) 0.048(6) -0.019(5) -0.012(5) -0.007(5)
C22 0.100(8) 0.055(6) 0.085(8) -0.038(6) 0.029(7) -0.026(6)
C23 0.047(6) 0.045(5) 0.068(7) -0.015(5) 0.007(5) 0.002(5)
C24 0.080(7) 0.045(5) 0.041(6) -0.008(4) 0.006(5) -0.010(5)
C25 0.064(6) 0.042(5) 0.075(7) -0.022(5) 0.010(6) -0.015(5)
C26 0.084(8) 0.047(5) 0.052(6) -0.009(5) 0.006(6) -0.014(6)
C27 0.058(7) 0.051(6) 0.093(9) 0.002(6) 0.017(7) -0.005(6)
C28 0.065(7) 0.058(6) 0.066(7) 0.010(5) -0.005(6) -0.009(5)
C37 0.067(7) 0.035(5) 0.100(9) -0.010(6) 0.019(7) -0.008(5)
C38 0.081(7) 0.034(5) 0.099(8) -0.018(5) 0.014(7) -0.005(5)
C39 0.089(8) 0.048(6) 0.078(8) -0.027(5) 0.020(7) -0.027(6)
C40 0.065(7) 0.054(6) 0.078(7) -0.028(5) 0.012(6) -0.017(5)
C41 0.060(7) 0.074(7) 0.076(8) -0.005(6) -0.015(6) -0.027(6)
C42 0.116(11) 0.116(10) 0.070(8) -0.029(8) 0.021(8) -0.058(9)
C43 0.123(12) 0.110(10) 0.072(8) -0.045(8) 0.039(8) -0.060(9)
C44 0.111(10) 0.059(7) 0.103(10) -0.037(7) 0.043(8) -0.029(7)
C45 0.100(10) 0.091(8) 0.076(8) 0.010(7) -0.044(7) -0.029(8)
C46 0.109(10) 0.104(10) 0.142(12) -0.064(10) -0.003(9) -0.002(8)
C47 0.123(12) 0.150(14) 0.141(14) 0.003(12) -0.042(11) -0.024(11)
C48 0.093(10) 0.120(11) 0.188(16) -0.052(11) 0.001(10) -0.041(9)

loop_
_atom_type_symbol
_atom_type_description
_atom_type_scat_dispersion_real
_atom_type_scat_dispersion_imag
_atom_type_scat_source
C C 0.0043 0.0021 'International Tables Vol C Tables 4.2.6.8 and 6.1.1.4'
H H 0.0000 0.0000 'International Tables Vol C Tables 4.2.6.8 and 6.1.1.4'
N N 0.0083 0.0044 'International Tables Vol C Tables 4.2.6.8 and 6.1.1.4'
O O 0.0143 0.0080 'International Tables Vol C Tables 4.2.6.8 and 6.1.1.4'
Zn Zn 0.1908 1.7754 'International Tables Vol C Tables 4.2.6.8 and 6.1.1.4'

loop_
_geom_angle_atom_site_label_1
_geom_angle_atom_site_label_2
_geom_angle_atom_site_label_3
_geom_angle
N3 Zn1 N1 162.3(3)
N3 Zn1 N2 87.9(3)
N1 Zn1 N2 90.5(3)
N3 Zn1 N4 90.4(3)
N1 Zn1 N4 85.5(3)
N2 Zn1 N4 161.5(3)
N3 Zn1 O3 99.7(3)
N1 Zn1 O3 97.9(3)
N2 Zn1 O3 100.3(3)
N4 Zn1 O3 98.2(3)
C18 N1 C1 105.5(8)
C18 N1 Zn1 129.8(6)
C1 N1 Zn1 124.2(7)
C6 N2 C3 108.4(8)
C6 N2 Zn1 126.6(6)
C3 N2 Zn1 124.1(7)
C8 N3 C11 103.5(8)
C8 N3 Zn1 128.8(5)
C11 N3 Zn1 127.5(7)
C16 N4 C13 108.9(8)
C16 N4 Zn1 127.6(6)
C13 N4 Zn1 121.8(7)
N1 C1 C20 109.1(8)
N1 C1 C2 125.8(9)
C20 C1 C2 125.0(9)
C3 C2 C1 127.9(9)
C2 C3 N2 125.4(8)
C2 C3 C4 127.1(8)
N2 C3 C4 107.4(9)
C5 C4 C3 107.3(9)
C5 C4 C21 127.3(10)
C3 C4 C21 125.3(9)
C4 C5 C6 108.0(10)
N2 C6 C7 128.2(9)
N2 C6 C5 108.8(9)
C7 C6 C5 123.0(11)
C6 C7 C23 122.6(9)
C6 C7 C8 122.2(9)
C23 C7 C8 115.2(8)
N3 C8 C9 114.2(8)
N3 C8 C7 124.4(8)
C9 C8 C7 121.4(9)
C10 C9 C8 101.7(9)
C11 C10 C9 110.8(9)
C11 C10 C37 127.1(9)
C9 C10 C37 122.2(10)
C10 C11 N3 109.9(9)
C10 C11 C12 129.3(9)
N3 C11 C12 120.7(10)
C13 C12 C11 129.6(10)
C12 C13 N4 127.3(9)
C12 C13 C14 124.6(9)
N4 C13 C14 108.0(10)
C15 C14 C13 109.3(10)
C14 C15 C16 106.2(9)
N4 C16 C17 127.9(9)
N4 C16 C15 107.5(9)
C17 C16 C15 124.6(10)
C16 C17 C18 122.0(10)
C16 C17 C39 121.6(9)
C18 C17 C39 116.4(9)
N1 C18 C17 124.6(9)
N1 C18 C19 112.8(8)
C17 C18 C19 122.5(9)
C20 C19 C18 101.9(9)
C19 C20 C1 110.5(9)
O1 C21 C4 120.1(8)
O1 C21 C22 124.4(9)
C4 C21 C22 115.5(9)
C28 C23 C24 115.5(9)
C28 C23 C7 122.0(9)
C24 C23 C7 122.5(9)
C25 C24 C23 123.2(9)
C24 C25 C26 118.2(9)
C24 C25 C29 113.7(12)
C26 C25 C29 126.0(12)
C24 C25 C29A 128.9(11)
C26 C25 C29A 112.4(11)
C29 C25 C29A 25.6(9)
C25 C26 C27 123.1(10)
C26 C27 C28 117.7(10)
C26 C27 C33A 121.8(13)
C28 C27 C33A 119.1(12)
C26 C27 C33 122.2(15)
C28 C27 C33 118.7(14)
C33A C27 C33 22.9(12)
C27 C28 C23 122.0(10)
C25 C29 C30 113.8(16)
C25 C29 C32 120.1(18)
C30 C29 C32 105.6(19)
C25 C29 C31 114.3(16)
C30 C29 C31 102.3(18)
C32 C29 C31 98.2(16)
C32A C29A C31A 117(2)
C32A C29A C30A 107.7(19)
C31A C29A C30A 111.4(19)
C32A C29A C25 101.3(17)
C31A C29A C25 113.8(15)
C30A C29A C25 104.2(15)
C34 C33 C35 107(3)
C34 C33 C27 115(2)
C35 C33 C27 116(2)
C34 C33 C36 113(2)
C35 C33 C36 102(2)
C27 C33 C36 103(2)
C35A C33A C34A 110.0(19)
C35A C33A C27 103(2)
C34A C33A C27 115.0(17)
C35A C33A C36A 111(2)
C34A C33A C36A 107(2)
C27 C33A C36A 111.2(19)
O2 C37 C38 123.2(9)
O2 C37 C10 121.1(11)
C38 C37 C10 115.6(9)
C40 C39 C44 117.4(11)
C40 C39 C17 121.9(8)
C44 C39 C17 120.6(11)
C41 C40 C39 124.4(9)
C40 C41 C42 115.9(10)
C40 C41 C45 124.7(10)
C42 C41 C45 119.4(11)
C43 C42 C41 121.9(12)
C44 C43 C42 120.6(10)
C44 C43 C49 129.0(17)
C42 C43 C49 110.2(17)
C44 C43 C49A 105.1(14)
C42 C43 C49A 134.0(14)
C49 C43 C49A 26.2(11)
C43 C44 C39 119.7(12)
C41 C45 C47 112.8(12)
C41 C45 C48 110.3(10)
C47 C45 C48 109.6(11)
C41 C45 C46 113.6(9)
C47 C45 C46 106.9(11)
C48 C45 C46 103.1(11)
C52 C49 C50 104(3)
C52 C49 C43 130(3)
C50 C49 C43 108(2)
C52 C49 C51 111(3)
C50 C49 C51 103(2)
C43 C49 C51 99(2)
C51A C49A C50A 104(2)
C51A C49A C52A 103(2)
C50A C49A C52A 128(2)
C51A C49A C43 114.2(17)
C50A C49A C43 111.6(17)
C52A C49A C43 96.1(17)

loop_
_geom_bond_atom_site_label_1
_geom_bond_atom_site_label_2
_geom_bond_distance
Zn1 N3 2.056(8)
Zn1 N1 2.068(9)
Zn1 N2 2.085(8)
Zn1 N4 2.088(7)
Zn1 O3 2.106(6)
O1 C21 1.179(10)
O2 C37 1.209(12)
N1 C18 1.342(12)
N1 C1 1.379(11)
N2 C6 1.335(12)
N2 C3 1.386(11)
N3 C8 1.367(11)
N3 C11 1.401(11)
N4 C16 1.322(12)
N4 C13 1.410(12)
C1 C20 1.391(13)
C1 C2 1.402(12)
C2 C3 1.367(12)
C3 C4 1.457(13)
C4 C5 1.322(15)
C4 C21 1.522(13)
C5 C6 1.454(13)
C6 C7 1.408(13)
C7 C23 1.455(13)
C7 C8 1.473(13)
C8 C9 1.440(13)
C9 C10 1.388(13)
C10 C11 1.388(14)
C10 C37 1.551(13)
C11 C12 1.435(14)
C12 C13 1.336(14)
C13 C14 1.410(14)
C14 C15 1.329(14)
C15 C16 1.512(13)
C16 C17 1.398(14)
C17 C18 1.444(14)
C17 C39 1.478(15)
C18 C19 1.450(13)
C19 C20 1.376(12)
C21 C22 1.526(13)
C23 C28 1.413(13)
C23 C24 1.425(13)
C24 C25 1.361(13)
C25 C26 1.368(13)
C25 C29 1.43(2)
C25 C29A 1.70(2)
C26 C27 1.384(14)
C27 C28 1.393(14)
C27 C33A 1.53(3)
C27 C33 1.56(3)
C29 C30 1.56(3)
C29 C32 1.57(3)
C29 C31 1.64(3)
C29A C32A 1.42(3)
C29A C31A 1.45(3)
C29A C30A 1.56(3)
C33 C34 1.54(4)
C33 C35 1.55(4)
C33 C36 1.57(4)
C33A C35A 1.50(3)
C33A C34A 1.51(3)
C33A C36A 1.57(4)
C37 C38 1.472(14)
C39 C40 1.406(14)
C39 C44 1.420(14)
C40 C41 1.371(13)
C41 C42 1.418(15)
C41 C45 1.470(15)
C42 C43 1.391(17)
C43 C44 1.375(17)
C43 C49 1.56(3)
C43 C49A 1.70(2)
C45 C47 1.494(18)
C45 C48 1.545(17)
C45 C46 1.552(16)
C49 C52 1.32(4)
C49 C50 1.47(3)
C49 C51 1.59(4)
C49A C51A 1.53(3)
C49A C50A 1.54(3)
C49A C52A 1.57(3)

loop_
_platon_squeeze_void_nr
_platon_squeeze_void_average_x
_platon_squeeze_void_average_y
_platon_squeeze_void_average_z
_platon_squeeze_void_volume
_platon_squeeze_void_count_electrons
_platon_squeeze_void_content
1 0.500 0.000 0.000 303 77 ' '
